data_4119347
loop_
_publ_author_name
'Sebastian Menning'
'Maximilian Kr\"amer'
'Benjamin A. Coombs'
'Frank Rominger'
'Andrew Beeby'
'Andreas Dreuw'
'Uwe H. F. Bunz'

_publ_section_title
;
 Twisted Tethered Tolanes: Unanticipated Long-Lived Phosphorescence at 77
 K
;
_journal_name_full 'Journal of the American Chemical Society'
_journal_page_first 2160
_journal_page_last 2163
_journal_paper_doi 10.1021/ja400416r
_journal_volume 135
_journal_year 2013
_chemical_formula_sum 'C24 H16 O4'
_chemical_formula_weight 368.37
_chemical_name_systematic
; 
 ? 
;
_space_group_IT_number 14
_symmetry_cell_setting monoclinic
_symmetry_space_group_name_Hall '-P 2ybc'
_symmetry_space_group_name_H-M 'P 1 21/c 1'
_atom_sites_solution_hydrogens geom
_atom_sites_solution_primary direct
_atom_sites_solution_secondary difmap
_audit_creation_method SHELXL-97
_cell_angle_alpha 90.00
_cell_angle_beta 90.981(2)
_cell_angle_gamma 90.00
_cell_formula_units_Z 4
_cell_length_a 17.8867(14)
_cell_length_b 13.1372(11)
_cell_length_c 7.7251(6)
_cell_measurement_reflns_used 3532
_cell_measurement_temperature 200(2)
_cell_measurement_theta_max 25.01
_cell_measurement_theta_min 2.28
_cell_volume 1815.0(3)
_computing_cell_refinement 'Bruker SAINT'
_computing_data_collection 'Bruker APEX2'
_computing_data_reduction 'Bruker SAINT'
_computing_molecular_graphics 'Bruker SHELXTL'
_computing_publication_material 'Bruker SHELXTL'
_computing_structure_refinement 'SHELXL-97 (Sheldrick, 2008)'
_computing_structure_solution 'SHELXS-97 (Sheldrick, 2008)'
_diffrn_ambient_temperature 200(2)
_diffrn_measured_fraction_theta_full 0.935
_diffrn_measured_fraction_theta_max 0.935
_diffrn_measurement_device_type 'Bruker APEX-II CCD'
_diffrn_measurement_method '\f and \w scans'
_diffrn_radiation_monochromator mirror
_diffrn_radiation_source 'Imus microsource'
_diffrn_radiation_type MoK\a
_diffrn_radiation_wavelength 0.71073
_diffrn_reflns_av_R_equivalents 0.0494
_diffrn_reflns_av_sigmaI/netI 0.0422
_diffrn_reflns_limit_h_max 19
_diffrn_reflns_limit_h_min -18
_diffrn_reflns_limit_k_max 14
_diffrn_reflns_limit_k_min -14
_diffrn_reflns_limit_l_max 8
_diffrn_reflns_limit_l_min -8
_diffrn_reflns_number 12038
_diffrn_reflns_theta_full 22.56
_diffrn_reflns_theta_max 22.56
_diffrn_reflns_theta_min 1.92
_exptl_absorpt_coefficient_mu 0.092
_exptl_absorpt_correction_T_max 0.9954
_exptl_absorpt_correction_T_min 0.9810
_exptl_absorpt_correction_type multi-scan
_exptl_crystal_colour colourless
_exptl_crystal_density_diffrn 1.348
_exptl_crystal_description plate
_exptl_crystal_F_000 768
_exptl_crystal_size_max 0.21
_exptl_crystal_size_mid 0.14
_exptl_crystal_size_min 0.05
_refine_diff_density_max 0.159
_refine_diff_density_min -0.218
_refine_diff_density_rms 0.042
_refine_ls_extinction_method none
_refine_ls_goodness_of_fit_ref 1.158
_refine_ls_hydrogen_treatment constr
_refine_ls_matrix_type full
_refine_ls_number_parameters 253
_refine_ls_number_reflns 2246
_refine_ls_number_restraints 0
_refine_ls_restrained_S_all 1.158
_refine_ls_R_factor_all 0.0751
_refine_ls_R_factor_gt 0.0497
_refine_ls_shift/su_max 0.001
_refine_ls_shift/su_mean 0.000
_refine_ls_structure_factor_coef Fsqd
_refine_ls_weighting_details 'calc w=1/[\s^2^(Fo^2^)+(0.0379P)^2^+2.1634P] where P=(Fo^2^+2Fc^2^)/3'
_refine_ls_weighting_scheme calc
_refine_ls_wR_factor_gt 0.1263
_refine_ls_wR_factor_ref 0.1361
_reflns_number_gt 1653
_reflns_number_total 2246
_reflns_threshold_expression >2sigma(I)
_cod_data_source_file ja400416r_si_003.cif
_cod_data_source_block sme12
_cod_database_code 4119347

loop_
_symmetry_equiv_pos_as_xyz
'x, y, z'
'-x, y+1/2, -z+1/2'
'-x, -y, -z'
'x, -y-1/2, z-1/2'

loop_
_atom_site_label
_atom_site_type_symbol
_atom_site_fract_x
_atom_site_fract_y
_atom_site_fract_z
_atom_site_U_iso_or_equiv
_atom_site_adp_type
_atom_site_occupancy
_atom_site_symmetry_multiplicity
_atom_site_calc_flag
_atom_site_refinement_flags
C1 C 0.3254(2) 0.9241(3) 0.4118(5) 0.0341(10) Uani 1 1 d .
C2 C 0.2817(2) 0.9145(3) 0.2937(5) 0.0333(10) Uani 1 1 d .
C4 C 0.3021(3) 1.2266(3) 0.5451(5) 0.0469(11) Uani 1 1 d .
O4 O 0.3440(2) 1.2979(2) 0.5442(5) 0.0886(13) Uani 1 1 d .
O5 O 0.32524(15) 1.1306(2) 0.5740(3) 0.0430(7) Uani 1 1 d .
C6 C 0.0768(2) 1.0381(3) 0.3703(4) 0.0307(9) Uani 1 1 d .
O6 O 0.02073(15) 1.0271(2) 0.2845(3) 0.0450(7) Uani 1 1 d .
O7 O 0.12161(13) 0.96065(17) 0.4224(3) 0.0304(6) Uani 1 1 d .
C10 C 0.4038(2) 1.1095(3) 0.5693(7) 0.0595(13) Uani 1 1 d .
H10A H 0.4315 1.1567 0.6469 0.071 Uiso 1 1 calc R
H10B H 0.4223 1.1185 0.4502 0.071 Uiso 1 1 calc R
C11 C 0.4156(2) 1.0015(3) 0.6275(5) 0.0423(11) Uani 1 1 d .
C12 C 0.3781(2) 0.9178(3) 0.5549(5) 0.0348(10) Uani 1 1 d .
C13 C 0.3919(2) 0.8208(3) 0.6215(5) 0.0408(11) Uani 1 1 d .
H13 H 0.3646 0.7645 0.5759 0.049 Uiso 1 1 calc R
C14 C 0.4440(3) 0.8048(4) 0.7517(5) 0.0540(13) Uani 1 1 d .
H14 H 0.4528 0.7381 0.7951 0.065 Uiso 1 1 calc R
C15 C 0.4833(3) 0.8861(4) 0.8184(6) 0.0605(14) Uani 1 1 d .
H15 H 0.5207 0.8755 0.9053 0.073 Uiso 1 1 calc R
C16 C 0.4682(2) 0.9834(4) 0.7584(6) 0.0563(13) Uani 1 1 d .
H16 H 0.4945 1.0393 0.8081 0.068 Uiso 1 1 calc R
C20 C 0.1196(2) 0.8681(3) 0.3195(4) 0.0346(10) Uani 1 1 d .
H20A H 0.0671 0.8471 0.2985 0.042 Uiso 1 1 calc R
H20B H 0.1456 0.8127 0.3831 0.042 Uiso 1 1 calc R
C21 C 0.1570(2) 0.8863(2) 0.1501(4) 0.0276(9) Uani 1 1 d .
C22 C 0.2340(2) 0.9073(3) 0.1414(4) 0.0307(9) Uani 1 1 d .
C23 C 0.2657(2) 0.9234(3) -0.0206(5) 0.0402(11) Uani 1 1 d .
H23 H 0.3178 0.9363 -0.0283 0.048 Uiso 1 1 calc R
C24 C 0.2218(2) 0.9205(3) -0.1695(5) 0.0436(11) Uani 1 1 d .
H24 H 0.2442 0.9308 -0.2787 0.052 Uiso 1 1 calc R
C25 C 0.1461(2) 0.9030(3) -0.1614(5) 0.0384(11) Uani 1 1 d .
H25 H 0.1162 0.9027 -0.2642 0.046 Uiso 1 1 calc R
C26 C 0.1142(2) 0.8860(3) -0.0027(5) 0.0334(10) Uani 1 1 d .
H26 H 0.0619 0.8738 0.0027 0.040 Uiso 1 1 calc R
C31 C 0.2206(2) 1.2294(3) 0.5105(5) 0.0367(10) Uani 1 1 d .
C32 C 0.1838(2) 1.1381(3) 0.4794(4) 0.0333(10) Uani 1 1 d .
H32 H 0.2100 1.0758 0.4947 0.040 Uiso 1 1 calc R
C33 C 0.1100(2) 1.1361(3) 0.4270(4) 0.0307(9) Uani 1 1 d .
C34 C 0.0709(2) 1.2271(3) 0.4071(5) 0.0409(11) Uani 1 1 d .
H34 H 0.0200 1.2267 0.3699 0.049 Uiso 1 1 calc R
C35 C 0.1068(3) 1.3181(3) 0.4420(5) 0.0507(12) Uani 1 1 d .
H35 H 0.0799 1.3802 0.4316 0.061 Uiso 1 1 calc R
C36 C 0.1811(3) 1.3198(3) 0.4919(5) 0.0486(12) Uani 1 1 d .
H36 H 0.2053 1.3830 0.5136 0.058 Uiso 1 1 calc R

loop_
_atom_site_aniso_label
_atom_site_aniso_U_11
_atom_site_aniso_U_22
_atom_site_aniso_U_33
_atom_site_aniso_U_23
_atom_site_aniso_U_13
_atom_site_aniso_U_12
C1 0.025(2) 0.040(2) 0.038(2) 0.0025(18) 0.004(2) 0.0031(19)
C2 0.029(3) 0.035(2) 0.036(2) 0.0038(18) 0.002(2) 0.0034(18)
C4 0.051(3) 0.035(3) 0.054(3) 0.001(2) -0.006(2) -0.008(2)
O4 0.060(3) 0.042(2) 0.163(4) 0.011(2) -0.029(2) -0.0182(19)
O5 0.0317(19) 0.0382(18) 0.0588(18) 0.0004(14) -0.0072(13) -0.0032(13)
C6 0.027(3) 0.044(3) 0.021(2) 0.0018(18) 0.0056(18) 0.003(2)
O6 0.0293(18) 0.0575(19) 0.0477(17) -0.0025(14) -0.0101(14) 0.0008(14)
O7 0.0355(17) 0.0288(15) 0.0267(13) -0.0013(11) -0.0026(11) 0.0025(12)
C10 0.026(3) 0.057(3) 0.095(4) 0.006(3) -0.004(2) -0.004(2)
C11 0.021(3) 0.057(3) 0.049(3) 0.002(2) -0.003(2) 0.003(2)
C12 0.025(3) 0.051(3) 0.028(2) 0.0046(19) 0.0014(18) 0.007(2)
C13 0.035(3) 0.049(3) 0.038(2) 0.002(2) 0.006(2) 0.009(2)
C14 0.054(3) 0.069(4) 0.039(3) 0.011(2) 0.008(2) 0.025(3)
C15 0.047(3) 0.098(4) 0.037(3) 0.000(3) -0.007(2) 0.029(3)
C16 0.035(3) 0.073(4) 0.060(3) -0.014(3) -0.012(2) 0.008(2)
C20 0.044(3) 0.025(2) 0.035(2) 0.0003(17) 0.0006(18) -0.0057(19)
C21 0.035(3) 0.019(2) 0.028(2) -0.0001(16) 0.0002(18) 0.0033(17)
C22 0.033(3) 0.028(2) 0.031(2) 0.0034(17) 0.0006(18) 0.0094(18)
C23 0.033(3) 0.051(3) 0.038(2) 0.0070(19) 0.007(2) 0.013(2)
C24 0.042(3) 0.060(3) 0.029(2) 0.007(2) 0.006(2) 0.019(2)
C25 0.044(3) 0.044(3) 0.027(2) -0.0025(18) -0.0033(19) 0.009(2)
C26 0.034(3) 0.030(2) 0.037(2) -0.0013(17) -0.0009(19) 0.0018(18)
C31 0.042(3) 0.030(2) 0.038(2) -0.0029(18) -0.0042(19) 0.001(2)
C32 0.038(3) 0.030(2) 0.032(2) 0.0017(17) -0.0060(18) 0.0041(19)
C33 0.032(3) 0.033(2) 0.027(2) 0.0006(17) -0.0005(17) 0.0030(19)
C34 0.035(3) 0.044(3) 0.044(2) -0.004(2) -0.0023(19) 0.010(2)
C35 0.056(4) 0.037(3) 0.059(3) -0.001(2) -0.002(2) 0.016(2)
C36 0.059(3) 0.032(3) 0.055(3) -0.007(2) -0.003(2) 0.001(2)

loop_
_atom_type_symbol
_atom_type_description
_atom_type_scat_dispersion_real
_atom_type_scat_dispersion_imag
_atom_type_scat_source
C C 0.0033 0.0016 'International Tables Vol C Tables 4.2.6.8 and 6.1.1.4'
H H 0.0000 0.0000 'International Tables Vol C Tables 4.2.6.8 and 6.1.1.4'
O O 0.0106 0.0060 'International Tables Vol C Tables 4.2.6.8 and 6.1.1.4'

loop_
_geom_angle_atom_site_label_1
_geom_angle_atom_site_label_2
_geom_angle_atom_site_label_3
_geom_angle
C2 C1 C12 170.6(4)
C1 C2 C22 174.8(4)
O4 C4 O5 122.9(4)
O4 C4 C31 126.4(4)
O5 C4 C31 110.6(4)
C4 O5 C10 118.4(3)
O6 C6 O7 124.0(4)
O6 C6 C33 126.5(4)
O7 C6 C33 109.5(3)
C6 O7 C20 117.3(3)
O5 C10 C11 107.9(3)
O5 C10 H10A 110.1
C11 C10 H10A 110.1
O5 C10 H10B 110.1
C11 C10 H10B 110.1
H10A C10 H10B 108.4
C16 C11 C12 118.1(4)
C16 C11 C10 118.0(4)
C12 C11 C10 123.9(4)
C13 C12 C11 119.3(4)
C13 C12 C1 116.3(4)
C11 C12 C1 124.4(4)
C14 C13 C12 121.5(4)
C14 C13 H13 119.3
C12 C13 H13 119.3
C15 C14 C13 119.4(4)
C15 C14 H14 120.3
C13 C14 H14 120.3
C14 C15 C16 119.8(4)
C14 C15 H15 120.1
C16 C15 H15 120.1
C15 C16 C11 121.8(4)
C15 C16 H16 119.1
C11 C16 H16 119.1
O7 C20 C21 109.7(3)
O7 C20 H20A 109.7
C21 C20 H20A 109.7
O7 C20 H20B 109.7
C21 C20 H20B 109.7
H20A C20 H20B 108.2
C26 C21 C22 118.9(3)
C26 C21 C20 119.4(3)
C22 C21 C20 121.7(3)
C23 C22 C21 119.0(3)
C23 C22 C2 118.4(4)
C21 C22 C2 122.6(3)
C24 C23 C22 120.5(4)
C24 C23 H23 119.8
C22 C23 H23 119.8
C25 C24 C23 120.8(4)
C25 C24 H24 119.6
C23 C24 H24 119.6
C24 C25 C26 119.4(3)
C24 C25 H25 120.3
C26 C25 H25 120.3
C25 C26 C21 121.4(4)
C25 C26 H26 119.3
C21 C26 H26 119.3
C32 C31 C36 118.8(4)
C32 C31 C4 118.3(4)
C36 C31 C4 122.6(4)
C33 C32 C31 121.3(4)
C33 C32 H32 119.4
C31 C32 H32 119.4
C32 C33 C34 119.6(4)
C32 C33 C6 118.8(3)
C34 C33 C6 121.1(4)
C35 C34 C33 119.4(4)
C35 C34 H34 120.3
C33 C34 H34 120.3
C36 C35 C34 120.8(4)
C36 C35 H35 119.6
C34 C35 H35 119.6
C35 C36 C31 120.1(4)
C35 C36 H36 119.9
C31 C36 H36 119.9

loop_
_geom_bond_atom_site_label_1
_geom_bond_atom_site_label_2
_geom_bond_distance
C1 C2 1.198(5)
C1 C12 1.443(5)
C2 C22 1.445(5)
C4 O4 1.199(5)
C4 O5 1.345(5)
C4 C31 1.478(6)
O5 C10 1.434(5)
C6 O6 1.201(4)
C6 O7 1.353(4)
C6 C33 1.481(5)
O7 C20 1.452(4)
C10 C11 1.503(6)
C10 H10A 0.9900
C10 H10B 0.9900
C11 C16 1.389(6)
C11 C12 1.400(5)
C12 C13 1.395(5)
C13 C14 1.376(6)
C13 H13 0.9500
C14 C15 1.373(6)
C14 H14 0.9500
C15 C16 1.385(6)
C15 H15 0.9500
C16 H16 0.9500
C20 C21 1.499(5)
C20 H20A 0.9900
C20 H20B 0.9900
C21 C26 1.397(5)
C21 C22 1.407(5)
C22 C23 1.399(5)
C23 C24 1.382(5)
C23 H23 0.9500
C24 C25 1.375(5)
C24 H24 0.9500
C25 C26 1.380(5)
C25 H25 0.9500
C26 H26 0.9500
C31 C32 1.387(5)
C31 C36 1.389(5)
C32 C33 1.374(5)
C32 H32 0.9500
C33 C34 1.392(5)
C34 C35 1.380(6)
C34 H34 0.9500
C35 C36 1.377(6)
C35 H35 0.9500
C36 H36 0.9500

loop_
_geom_torsion_atom_site_label_1
_geom_torsion_atom_site_label_2
_geom_torsion_atom_site_label_3
_geom_torsion_atom_site_label_4
_geom_torsion
C12 C1 C2 C22 -117(4)
O4 C4 O5 C10 -12.8(6)
C31 C4 O5 C10 165.5(3)
O6 C6 O7 C20 24.5(5)
C33 C6 O7 C20 -152.4(3)
C4 O5 C10 C11 172.8(3)
O5 C10 C11 C16 -128.4(4)
O5 C10 C11 C12 53.2(6)
C16 C11 C12 C13 3.1(6)
C10 C11 C12 C13 -178.5(4)
C16 C11 C12 C1 -176.3(4)
C10 C11 C12 C1 2.1(6)
C2 C1 C12 C13 -6(3)
C2 C1 C12 C11 173(2)
C11 C12 C13 C14 -3.0(6)
C1 C12 C13 C14 176.4(4)
C12 C13 C14 C15 0.2(6)
C13 C14 C15 C16 2.3(7)
C14 C15 C16 C11 -2.1(7)
C12 C11 C16 C15 -0.7(7)
C10 C11 C16 C15 -179.1(4)
C6 O7 C20 C21 71.7(4)
O7 C20 C21 C26 -112.0(3)
O7 C20 C21 C22 65.7(4)
C26 C21 C22 C23 -2.5(5)
C20 C21 C22 C23 179.9(3)
C26 C21 C22 C2 176.7(3)
C20 C21 C22 C2 -1.0(5)
C1 C2 C22 C23 15(5)
C1 C2 C22 C21 -164(4)
C21 C22 C23 C24 1.2(6)
C2 C22 C23 C24 -177.9(4)
C22 C23 C24 C25 0.7(6)
C23 C24 C25 C26 -1.4(6)
C24 C25 C26 C21 0.1(6)
C22 C21 C26 C25 1.8(5)
C20 C21 C26 C25 179.6(3)
O4 C4 C31 C32 166.0(4)
O5 C4 C31 C32 -12.2(5)
O4 C4 C31 C36 -7.8(7)
O5 C4 C31 C36 174.0(4)
C36 C31 C32 C33 1.6(5)
C4 C31 C32 C33 -172.4(3)
C31 C32 C33 C34 -1.1(5)
C31 C32 C33 C6 170.8(3)
O6 C6 C33 C32 -161.2(4)
O7 C6 C33 C32 15.6(4)
O6 C6 C33 C34 10.6(6)
O7 C6 C33 C34 -172.7(3)
C32 C33 C34 C35 -0.6(5)
C6 C33 C34 C35 -172.3(4)
C33 C34 C35 C36 1.7(6)
C34 C35 C36 C31 -1.1(6)
C32 C31 C36 C35 -0.5(6)
C4 C31 C36 C35 173.2(4)
